data_2022767
loop_
_publ_author_name
'Honda, Takafumi'
'Ito, Michiko'
'Yamaguchi, Kazuo'
'Kasuga, Noriko Chikaraishi'
'Sato, Hiroyasu'

_publ_section_title
;
 Synthesis and structure of photodegradable
 1-(4,5-dimeth-oxy-2,3-di-nitro-phen-yl)-2-methyl-propyl
 <i>N</i>-butyl-carbamate.
;
_journal_coeditor_code EX2069
_journal_issue 'Pt 6'
_journal_name_full 'Acta crystallographica. Section E, Crystallographic communications'
_journal_page_first 549
_journal_page_last 551
_journal_paper_doi 10.1107/S2056989023004103
_journal_volume 79
_journal_year 2023
_chemical_absolute_configuration unk
_chemical_compound_source 'local laboratory'
_chemical_formula_iupac 'C17 H25 N3 O8'
_chemical_formula_moiety 'C17 H25 N3 O8'
_chemical_formula_sum 'C17 H25 N3 O8'
_chemical_formula_weight 399.40
_chemical_melting_point_gt 380.1
_chemical_melting_point_lt 274.2
_chemical_name_systematic
;
1-(4,5-Dimethoxy-2,3-dinitrophenyl)-2-methylpropyl <i>N</i>-butylcarbamate
;
_space_group_crystal_system monoclinic
_space_group_IT_number 9
_space_group_name_Hall 'I -2ya'
_space_group_name_H-M_alt 'I 1 a 1'
_atom_sites_solution_hydrogens mixed
_atom_sites_solution_primary dual
_audit_creation_method
;
Olex2 1.2
(compiled 2018.05.29 svn.r3508 for OlexSys, GUI svn.r5506)
;
_cell_angle_alpha 90
_cell_angle_beta 97.616(4)
_cell_angle_gamma 90
_cell_formula_units_Z 4
_cell_length_a 9.9490(4)
_cell_length_b 19.9223(8)
_cell_length_c 10.2378(4)
_cell_measurement_reflns_used 10281
_cell_measurement_temperature 120
_cell_measurement_theta_max 31.2100
_cell_measurement_theta_min 3.3520
_cell_volume 2011.30(14)
_computing_cell_refinement
;
CrysAlisPro 1.171.39.46 (Rigaku OD, 2018)
;
_computing_data_collection
;
CrysAlisPro 1.171.39.46 (Rigaku OD, 2018)
;
_computing_data_reduction
;
CrysAlisPro 1.171.39.46 (Rigaku OD, 2018)
;
_computing_molecular_graphics
;
Olex2 (Dolomanov <i>et al.</i>,  2009)
;
_computing_publication_material
;
Olex2 (Dolomanov <i>et al.</i>,  2009)
;
_computing_structure_refinement
;
SHELXL (Sheldrick, 2015b)
;
_computing_structure_solution
;
ShelXT (Sheldrick, 2015aa)
;
_diffrn_ambient_temperature 120
_diffrn_detector 'CCD plate'
_diffrn_measured_fraction_theta_full 0.998
_diffrn_measured_fraction_theta_max 0.938
_diffrn_measurement_device 'abstract diffractometer'
_diffrn_measurement_device_type 'Rigaku VariMax SaturnCCD724'
_diffrn_measurement_method '\w scans'
_diffrn_radiation_monochromator graphite
_diffrn_radiation_probe x-ray
_diffrn_radiation_type MoK\a
_diffrn_radiation_wavelength 0.71073
_diffrn_reflns_av_R_equivalents 0.0389
_diffrn_reflns_av_unetI/netI 0.0458
_diffrn_reflns_limit_h_max 14
_diffrn_reflns_limit_h_min -14
_diffrn_reflns_limit_k_max 28
_diffrn_reflns_limit_k_min -27
_diffrn_reflns_limit_l_max 14
_diffrn_reflns_limit_l_min -14
_diffrn_reflns_number 18806
_diffrn_reflns_theta_full 25.242
_diffrn_reflns_theta_max 31.253
_diffrn_reflns_theta_min 3.374
_diffrn_source 'fine-focus sealed X-ray tube'
_exptl_absorpt_coefficient_mu 0.105
_exptl_absorpt_correction_T_max 1.00000
_exptl_absorpt_correction_T_min 0.90601
_exptl_absorpt_correction_type multi-scan
_exptl_absorpt_process_details
;
(CrysAlisPro; Rigaku OD, 2018)
;
_exptl_crystal_colour 'clear light yellow'
_exptl_crystal_density_diffrn 1.319
_exptl_crystal_description block
_exptl_crystal_F_000 848
_exptl_crystal_size_max 0.25
_exptl_crystal_size_mid 0.21
_exptl_crystal_size_min 0.18
_refine_diff_density_max 0.178
_refine_diff_density_min -0.185
_refine_ls_extinction_method none
_refine_ls_goodness_of_fit_ref 1.035
_refine_ls_hydrogen_treatment mixed
_refine_ls_matrix_type full
_refine_ls_number_parameters 262
_refine_ls_number_reflns 5927
_refine_ls_number_restraints 2
_refine_ls_restrained_S_all 1.035
_refine_ls_R_factor_all 0.0608
_refine_ls_R_factor_gt 0.0448
_refine_ls_shift/su_max 0.000
_refine_ls_shift/su_mean 0.000
_refine_ls_structure_factor_coef Fsqd
_refine_ls_weighting_details 'w=1/[\s^2^(Fo^2^)+(0.0400P)^2^+0.1525P] where P=(Fo^2^+2Fc^2^)/3'
_refine_ls_weighting_scheme calc
_refine_ls_wR_factor_gt 0.0869
_refine_ls_wR_factor_ref 0.0939
_reflns_number_gt 4720
_reflns_number_total 5927
_reflns_threshold_expression 'I > 2\s(I)'
_cod_data_source_file ex2069sup1.cif
_cod_data_source_block I
_cod_depositor_comments 'Adding full bibliography for 2022767.cif.'
_cod_database_code 2022767
_cod_database_fobs_code 2022767
_shelx_space_group_comment
;
The symmetry employed for this shelxl refinement is uniquely defined
by the following loop, which should always be used as a source of
symmetry information in preference to the above space-group names.
They are only intended as comments.
;

loop_
_space_group_symop_operation_xyz
'x, y, z'
'x+1/2, -y, z'
'x+1/2, y+1/2, z+1/2'
'x+1, -y+1/2, z+1/2'

loop_
_atom_site_type_symbol
_atom_site_label
_atom_site_fract_x
_atom_site_fract_y
_atom_site_fract_z
_atom_site_U_iso_or_equiv
_atom_site_adp_type
_atom_site_calc_flag
_atom_site_occupancy
_atom_site_disorder_assembly
_atom_site_disorder_group
O O1 0.13662(19) 0.40830(14) 0.6373(2) 0.0649(7) Uani d 1 . .
O O2 0.18717(19) 0.32139(11) 0.5256(2) 0.0512(5) Uani d 1 . .
O O3 0.2890(2) 0.41867(10) 0.9547(2) 0.0502(5) Uani d 1 . .
O O4 0.2377(2) 0.32211(10) 0.8644(2) 0.0483(5) Uani d 1 . .
O O5 0.57340(17) 0.39172(8) 0.96576(16) 0.0313(4) Uani d 1 . .
O O6 0.75485(16) 0.42284(9) 0.80062(16) 0.0341(4) Uani d 1 . .
O O7 0.48515(15) 0.43395(7) 0.34698(15) 0.0246(3) Uani d 1 . .
O O8 0.30610(16) 0.50552(8) 0.34710(17) 0.0349(4) Uani d 1 . .
N N1 0.2168(2) 0.36864(14) 0.5995(2) 0.0403(6) Uani d 1 . .
N N2 0.3014(2) 0.37462(11) 0.8748(2) 0.0346(5) Uani d 1 . .
N N3 0.5126(2) 0.54139(9) 0.30272(19) 0.0248(4) Uani d 1 . .
C C1 0.4522(2) 0.38928(11) 0.5581(2) 0.0242(5) Uani d 1 . .
C C2 0.3608(2) 0.38015(11) 0.6472(2) 0.0266(5) Uani d 1 . .
C C3 0.4010(2) 0.38545(11) 0.7824(2) 0.0270(5) Uani d 1 . .
C C4 0.5334(2) 0.39790(11) 0.8338(2) 0.0260(5) Uani d 1 . .
C C5 0.6271(2) 0.40978(11) 0.7437(2) 0.0255(5) Uani d 1 . .
C C6 0.5857(2) 0.40607(11) 0.6096(2) 0.0249(5) Uani d 1 . .
C C7 0.4121(2) 0.38328(11) 0.4104(2) 0.0262(5) Uani d 1 . .
C C8 0.4431(3) 0.31488(12) 0.3535(2) 0.0309(5) Uani d 1 . .
C C9 0.5937(3) 0.29733(13) 0.3712(3) 0.0413(6) Uani d 1 . .
C C10 0.3836(3) 0.31118(14) 0.2093(3) 0.0426(7) Uani d 1 . .
C C11 0.4244(2) 0.49560(11) 0.3336(2) 0.0233(4) Uani d 1 . .
C C12 0.4751(2) 0.61096(11) 0.2740(2) 0.0288(5) Uani d 1 . .
C C13 0.4652(2) 0.62909(11) 0.1295(2) 0.0289(5) Uani d 1 . .
C C14 0.4296(3) 0.70286(12) 0.1055(3) 0.0374(6) Uani d 1 . .
C C15 0.4166(3) 0.72204(14) -0.0381(3) 0.0421(7) Uani d 1 . .
C C16 0.6073(3) 0.45403(14) 1.0351(3) 0.0446(7) Uani d 1 . .
C C17 0.8593(2) 0.42724(15) 0.7164(3) 0.0412(7) Uani d 1 . .
H H3 0.588(3) 0.5291(12) 0.310(3) 0.026(7) Uiso d 1 . .
H H6 0.648082 0.414974 0.551752 0.030 Uiso calc 1 . .
H H7 0.314682 0.392050 0.389922 0.031 Uiso calc 1 . .
H H8 0.397129 0.280852 0.400680 0.037 Uiso calc 1 . .
H H9A 0.642527 0.331190 0.330187 0.062 Uiso calc 1 . .
H H9B 0.606179 0.254638 0.331034 0.062 Uiso calc 1 . .
H H9C 0.627043 0.295128 0.463472 0.062 Uiso calc 1 . .
H H10A 0.288238 0.320714 0.200686 0.064 Uiso calc 1 . .
H H10B 0.397234 0.266968 0.176167 0.064 Uiso calc 1 . .
H H10C 0.427650 0.343506 0.159920 0.064 Uiso calc 1 . .
H H12A 0.541687 0.639913 0.323654 0.035 Uiso calc 1 . .
H H12B 0.388247 0.619657 0.303969 0.035 Uiso calc 1 . .
H H13A 0.396452 0.601434 0.079559 0.035 Uiso calc 1 . .
H H13B 0.551210 0.619674 0.098363 0.035 Uiso calc 1 . .
H H14A 0.344649 0.712310 0.138677 0.045 Uiso calc 1 . .
H H14B 0.499305 0.730341 0.154638 0.045 Uiso calc 1 . .
H H15A 0.500225 0.712690 -0.071672 0.063 Uiso calc 1 . .
H H15B 0.396447 0.769065 -0.047350 0.063 Uiso calc 1 . .
H H15C 0.344706 0.696579 -0.086689 0.063 Uiso calc 1 . .
H H16A 0.675426 0.477282 0.994558 0.067 Uiso calc 1 . .
H H16B 0.641171 0.444566 1.125445 0.067 Uiso calc 1 . .
H H16C 0.527663 0.481566 1.031391 0.067 Uiso calc 1 . .
H H17A 0.839687 0.463759 0.655666 0.062 Uiso calc 1 . .
H H17B 0.862726 0.386057 0.668233 0.062 Uiso calc 1 . .
H H17C 0.945213 0.434835 0.768997 0.062 Uiso calc 1 . .

loop_
_atom_site_aniso_label
_atom_site_aniso_U_11
_atom_site_aniso_U_22
_atom_site_aniso_U_33
_atom_site_aniso_U_12
_atom_site_aniso_U_13
_atom_site_aniso_U_23
O1 0.0257(10) 0.1028(19) 0.0698(16) 0.0228(11) 0.0194(10) 0.0230(14)
O2 0.0328(10) 0.0666(14) 0.0513(13) -0.0210(10) -0.0052(9) 0.0176(11)
O3 0.0577(13) 0.0498(12) 0.0502(13) 0.0163(10) 0.0334(10) 0.0051(9)
O4 0.0390(11) 0.0518(13) 0.0586(14) -0.0083(9) 0.0227(9) 0.0144(10)
O5 0.0398(10) 0.0322(9) 0.0233(8) -0.0001(7) 0.0097(7) -0.0013(7)
O6 0.0253(8) 0.0503(11) 0.0274(9) -0.0058(7) 0.0067(7) -0.0059(7)
O7 0.0201(7) 0.0261(8) 0.0288(8) 0.0013(6) 0.0069(6) 0.0082(6)
O8 0.0193(8) 0.0366(9) 0.0498(11) 0.0031(7) 0.0078(7) 0.0056(8)
N1 0.0195(10) 0.0607(15) 0.0417(13) 0.0005(10) 0.0079(9) 0.0249(11)
N2 0.0297(11) 0.0389(12) 0.0384(12) 0.0114(10) 0.0170(9) 0.0152(10)
N3 0.0199(9) 0.0250(10) 0.0301(10) 0.0015(8) 0.0051(8) 0.0023(7)
C1 0.0215(11) 0.0249(11) 0.0269(12) 0.0025(8) 0.0059(9) 0.0063(9)
C2 0.0197(10) 0.0296(12) 0.0316(13) 0.0027(9) 0.0073(9) 0.0087(9)
C3 0.0256(11) 0.0253(11) 0.0333(12) 0.0052(9) 0.0157(9) 0.0087(9)
C4 0.0298(12) 0.0239(11) 0.0259(12) 0.0032(9) 0.0105(9) 0.0008(8)
C5 0.0234(11) 0.0259(11) 0.0280(12) 0.0006(9) 0.0067(9) -0.0016(9)
C6 0.0208(10) 0.0283(12) 0.0278(12) -0.0005(9) 0.0114(9) 0.0032(9)
C7 0.0206(10) 0.0303(12) 0.0278(12) -0.0034(9) 0.0034(9) 0.0104(9)
C8 0.0343(13) 0.0287(12) 0.0293(12) -0.0065(10) 0.0021(10) 0.0062(9)
C9 0.0410(15) 0.0332(14) 0.0485(17) 0.0066(12) 0.0019(12) -0.0069(12)
C10 0.0525(16) 0.0427(15) 0.0310(14) -0.0119(13) -0.0006(12) 0.0028(11)
C11 0.0228(11) 0.0278(11) 0.0189(10) 0.0037(9) 0.0008(8) 0.0024(8)
C12 0.0302(12) 0.0232(11) 0.0332(13) 0.0023(9) 0.0050(10) 0.0002(9)
C13 0.0252(11) 0.0268(12) 0.0351(13) 0.0001(9) 0.0052(9) 0.0028(10)
C14 0.0370(14) 0.0301(13) 0.0459(16) 0.0013(11) 0.0087(12) 0.0065(11)
C15 0.0353(14) 0.0404(16) 0.0510(17) 0.0019(12) 0.0071(12) 0.0169(13)
C16 0.0603(19) 0.0421(16) 0.0335(15) -0.0066(13) 0.0147(13) -0.0108(11)
C17 0.0259(13) 0.0651(19) 0.0339(15) -0.0097(12) 0.0085(11) -0.0077(13)

loop_
_atom_type_symbol
_atom_type_description
_atom_type_scat_dispersion_real
_atom_type_scat_dispersion_imag
_atom_type_scat_source
C C 0.0033 0.0016 'International Tables Vol C Tables 4.2.6.8 and 6.1.1.4'
H H 0.0000 0.0000 'International Tables Vol C Tables 4.2.6.8 and 6.1.1.4'
N N 0.0061 0.0033 'International Tables Vol C Tables 4.2.6.8 and 6.1.1.4'
O O 0.0106 0.0060 'International Tables Vol C Tables 4.2.6.8 and 6.1.1.4'

loop_
_geom_angle_atom_site_label_1
_geom_angle_atom_site_label_2
_geom_angle_atom_site_label_3
_geom_angle_site_symmetry_1
_geom_angle_site_symmetry_3
_geom_angle
_geom_angle_publ_flag
O1 N1 C2 . . 116.3(3) ?
O2 N1 O1 . . 125.6(2) yes
O2 N1 C2 . . 118.1(2) ?
O3 N2 O4 . . 125.4(2) yes
O3 N2 C3 . . 117.5(2) ?
O4 N2 C3 . . 117.1(2) ?
O5 C4 C3 . . 120.13(19) ?
O5 C4 C5 . . 122.0(2) ?
O5 C16 H16A . . 109.5 ?
O5 C16 H16B . . 109.5 ?
O5 C16 H16C . . 109.5 ?
O6 C5 C4 . . 114.47(19) ?
O6 C5 C6 . . 125.36(19) ?
O6 C17 H17A . . 109.5 ?
O6 C17 H17B . . 109.5 ?
O6 C17 H17C . . 109.5 ?
O7 C7 C1 . . 108.12(17) ?
O7 C7 C8 . . 108.20(18) ?
O7 C7 H7 . . 108.7 ?
O8 C11 O7 . . 123.68(19) ?
O8 C11 N3 . . 126.3(2) ?
N3 C12 H12A . . 108.8 ?
N3 C12 H12B . . 108.8 ?
N3 C12 C13 . . 113.99(19) ?
N3 C11 O7 . . 110.05(18) ?
C1 C6 H6 . . 119.0 ?
C1 C2 N1 . . 120.0(2) yes
C1 C2 C3 . . 121.2(2) ?
C1 C7 C8 . . 114.22(18) ?
C1 C7 H7 . . 108.7 ?
C2 C3 N2 . . 119.8(2) ?
C2 C1 C6 . . 117.2(2) ?
C2 C1 C7 . . 122.5(2) ?
C3 C4 C5 . . 117.5(2) ?
C3 C2 N1 . . 118.75(19) ?
C4 O5 C16 . . 115.31(19) yes
C4 C3 N2 . . 118.2(2) yes
C4 C3 C2 . . 121.9(2) ?
C5 O6 C17 . . 117.76(18) yes
C5 C6 C1 . . 121.93(19) ?
C5 C6 H6 . . 119.0 ?
C6 C1 C7 . . 120.26(19) ?
C6 C5 C4 . . 120.2(2) ?
C7 C8 H8 . . 107.3 ?
C8 C7 H7 . . 108.7 ?
C8 C9 H9A . . 109.5 ?
C8 C9 H9B . . 109.5 ?
C8 C9 H9C . . 109.5 ?
C8 C10 H10A . . 109.5 ?
C8 C10 H10B . . 109.5 ?
C8 C10 H10C . . 109.5 ?
C9 C8 H8 . . 107.3 ?
C9 C8 C7 . . 113.8(2) ?
C10 C8 H8 . . 107.3 ?
C10 C8 C7 . . 110.0(2) ?
C10 C8 C9 . . 110.8(2) ?
C11 O7 C7 . . 115.47(17) yes
C11 N3 C12 . . 122.75(19) yes
C11 N3 H3 . . 114.4(19) ?
C12 N3 H3 . . 122.3(19) ?
C12 C13 H13A . . 109.3 ?
C12 C13 H13B . . 109.3 ?
C12 C13 C14 . . 111.8(2) ?
C13 C12 H12A . . 108.8 ?
C13 C12 H12B . . 108.8 ?
C13 C14 H14A . . 109.0 ?
C13 C14 H14B . . 109.0 ?
C14 C13 H13A . . 109.3 ?
C14 C13 H13B . . 109.3 ?
C14 C15 H15A . . 109.5 ?
C14 C15 H15B . . 109.5 ?
C14 C15 H15C . . 109.5 ?
C15 C14 C13 . . 112.9(2) ?
C15 C14 H14A . . 109.0 ?
C15 C14 H14B . . 109.0 ?
H9A C9 H9B . . 109.5 ?
H9A C9 H9C . . 109.5 ?
H9B C9 H9C . . 109.5 ?
H10A C10 H10B . . 109.5 ?
H10A C10 H10C . . 109.5 ?
H10B C10 H10C . . 109.5 ?
H12A C12 H12B . . 107.7 ?
H13A C13 H13B . . 107.9 ?
H14A C14 H14B . . 107.8 ?
H15A C15 H15B . . 109.5 ?
H15A C15 H15C . . 109.5 ?
H15B C15 H15C . . 109.5 ?
H16A C16 H16B . . 109.5 ?
H16A C16 H16C . . 109.5 ?
H16B C16 H16C . . 109.5 ?
H17A C17 H17B . . 109.5 ?
H17A C17 H17C . . 109.5 ?
H17B C17 H17C . . 109.5 ?

loop_
_geom_bond_atom_site_label_1
_geom_bond_atom_site_label_2
_geom_bond_site_symmetry_2
_geom_bond_distance
_geom_bond_publ_flag
O2 N1 . 1.219(3) yes
O3 N2 . 1.217(3) yes
O5 C4 . 1.363(3) yes
O5 C16 . 1.448(3) yes
O8 C11 . 1.220(3) yes
O6 C5 . 1.351(3) yes
O6 C17 . 1.438(3) yes
O7 C11 . 1.367(3) yes
O7 C7 . 1.447(2) yes
N1 O1 . 1.222(3) yes
N1 C2 . 1.469(3) yes
N2 O4 . 1.220(3) yes
N2 C3 . 1.473(3) yes
N3 C11 . 1.332(3) yes
N3 C12 . 1.455(3) yes
N3 H3 . 0.78(3) ?
C1 C6 . 1.402(3) ?
C1 C2 . 1.383(3) ?
C1 C7 . 1.517(3) yes
C3 C2 . 1.394(3) ?
C4 C3 . 1.374(3) ?
C4 C5 . 1.416(3) ?
C6 H6 . 0.9300 ?
C6 C5 . 1.382(3) ?
C7 H7 . 0.9800 ?
C8 H8 . 0.9800 ?
C8 C7 . 1.529(3) yes
C8 C9 . 1.525(4) yes
C8 C10 . 1.518(4) yes
C9 H9A . 0.9600 ?
C9 H9B . 0.9600 ?
C9 H9C . 0.9600 ?
C10 H10A . 0.9600 ?
C10 H10B . 0.9600 ?
C10 H10C . 0.9600 ?
C12 H12A . 0.9700 ?
C12 H12B . 0.9700 ?
C12 C13 . 1.513(3) ?
C13 H13A . 0.9700 ?
C13 H13B . 0.9700 ?
C13 C14 . 1.524(3) ?
C14 H14A . 0.9700 ?
C14 H14B . 0.9700 ?
C14 C15 . 1.508(4) ?
C15 H15A . 0.9600 ?
C15 H15B . 0.9600 ?
C15 H15C . 0.9600 ?
C16 H16A . 0.9600 ?
C16 H16B . 0.9600 ?
C16 H16C . 0.9600 ?
C17 H17A . 0.9600 ?
C17 H17B . 0.9600 ?
C17 H17C . 0.9600 ?

loop_
_geom_hbond_atom_site_label_D
_geom_hbond_atom_site_label_H
_geom_hbond_atom_site_label_A
_geom_hbond_site_symmetry_A
_geom_hbond_distance_DH
_geom_hbond_distance_HA
_geom_hbond_distance_DA
_geom_hbond_angle_DHA
_geom_hbond_publ_flag
N3 H3 O8 2_565 0.78(3) 2.26(3) 3.042(3) 176(3) yes

loop_
_geom_torsion_atom_site_label_1
_geom_torsion_atom_site_label_2
_geom_torsion_atom_site_label_3
_geom_torsion_atom_site_label_4
_geom_torsion_site_symmetry_1
_geom_torsion_site_symmetry_2
_geom_torsion_site_symmetry_3
_geom_torsion_site_symmetry_4
_geom_torsion
_geom_torsion_publ_flag
O1 N1 C2 C1 . . . . -122.5(2) yes
O1 N1 C2 C3 . . . . 53.9(3) ?
O2 N1 C2 C1 . . . . 56.9(3) yes
O2 N1 C2 C3 . . . . -126.7(2) ?
O3 N2 C3 C4 . . . . 56.7(3) ?
O3 N2 C3 C2 . . . . -125.9(3) yes
O4 N2 C3 C4 . . . . -123.5(2) ?
O4 N2 C3 C2 . . . . 53.9(3) yes
O5 C4 C3 N2 . . . . 8.2(3) ?
O5 C4 C3 C2 . . . . -169.1(2) ?
O5 C4 C5 O6 . . . . -8.0(3) yes
O5 C4 C5 C6 . . . . 170.6(2) ?
N2 C3 C2 N1 . . . . 4.4(3) yes
N2 C3 C2 C1 . . . . -179.3(2) ?
N3 C12 C13 C14 . . . . -178.41(19) ?
C1 C6 C5 O6 . . . . 177.1(2) ?
C1 C6 C5 C4 . . . . -1.4(3) ?
C2 C1 C7 O7 . . . . 142.3(2) ?
C2 C1 C7 C8 . . . . -97.2(3) ?
C2 C1 C6 C5 . . . . 3.6(3) ?
C3 C4 C5 O6 . . . . 178.9(2) ?
C3 C4 C5 C6 . . . . -2.5(3) ?
C4 C3 C2 N1 . . . . -178.3(2) ?
C4 C3 C2 C1 . . . . -2.0(3) ?
C5 C4 C3 N2 . . . . -178.5(2) ?
C5 C4 C3 C2 . . . . 4.2(3) ?
C6 C1 C2 N1 . . . . 174.4(2) ?
C6 C1 C2 C3 . . . . -1.9(3) ?
C6 C1 C7 O7 . . . . -36.3(3) ?
C6 C1 C7 C8 . . . . 84.2(2) ?
C7 O7 C11 O8 . . . . -15.0(3) ?
C7 O7 C11 N3 . . . . 165.85(18) ?
C7 C1 C6 C5 . . . . -177.8(2) ?
C7 C1 C2 N1 . . . . -4.3(3) yes
C7 C1 C2 C3 . . . . 179.4(2) ?
C9 C8 C7 O7 . . . . 58.3(3) ?
C9 C8 C7 C1 . . . . -62.1(3) ?
C10 C8 C7 O7 . . . . -66.6(2) ?
C10 C8 C7 C1 . . . . 172.9(2) ?
C11 O7 C7 C1 . . . . -86.6(2) ?
C11 O7 C7 C8 . . . . 149.19(18) ?
C11 N3 C12 C13 . . . . -106.4(2) ?
C12 N3 C11 O7 . . . . 176.03(19) ?
C12 N3 C11 O8 . . . . -3.1(4) ?
C12 C13 C14 C15 . . . . -178.9(2) ?
C16 O5 C4 C3 . . . . -110.7(2) yes
C16 O5 C4 C5 . . . . 76.3(3) ?
C17 O6 C5 C4 . . . . 172.5(2) yes
C17 O6 C5 C6 . . . . -6.0(3) ?
